data_7150761
loop_
_publ_author_name
'Bollans, Lee'
'Bacsa, John'
'Iggo, Jonathan A.'
'Morris, Gareth A.'
'Stachulski, Andrew V.'

_publ_section_title
;
 The acyl nitroso Diels--Alder (ANDA) reaction of sorbate derivatives:
 an X-ray and 15N NMR study with an application to amino-acid synthesis
;
_journal_issue 21
_journal_name_full 'Organic &amp; Biomolecular Chemistry'
_journal_page_first 4531
_journal_page_last 4538
_journal_paper_doi 10.1039/b912963d
_journal_volume 7
_journal_year 2009
_chemical_formula_moiety 'C14 H14 N2 O3'
_chemical_formula_sum 'C14 H14 N2 O3'
_chemical_formula_weight 258.27
_chemical_name_common 2-(6-methyl-2-oxopiperidin-3-yl)-1H-isoindole-1,3(2H)-dione
_chemical_name_systematic
;
2-(6-methyl-2-oxopiperidin-3-yl)-1H-isoindole-1,3(2H)-dione
;
_space_group_IT_number 14
_symmetry_cell_setting monoclinic
_symmetry_Int_Tables_number 14
_symmetry_space_group_name_Hall '-P 2ybc'
_symmetry_space_group_name_H-M 'P 1 21/c 1'
_atom_sites_solution_hydrogens geom
_atom_sites_solution_primary direct
_atom_sites_solution_secondary difmap
_audit_creation_method SHELXL-97
_cell_angle_alpha 90.00
_cell_angle_beta 102.957(3)
_cell_angle_gamma 90.00
_cell_formula_units_Z 4
_cell_length_a 5.6187(10)
_cell_length_b 17.695(3)
_cell_length_c 12.511(2)
_cell_measurement_reflns_used 1590
_cell_measurement_temperature 150(2)
_cell_measurement_theta_max 22.6
_cell_measurement_theta_min 2.5
_cell_volume 1212.2(4)
_computing_cell_refinement 'SAINT v6.45a (Bruker, 2005)'
_computing_data_collection 'SMART v.5.632 (Bruker, 2005)'
_computing_data_reduction 'SAINT v6.45a (Bruker, 2005)'
_computing_structure_refinement 'SHELXL-97 (Sheldrick, 1997)'
_computing_structure_solution 'SHELXS-97 (Sheldrick, 1990)'
_diffrn_ambient_temperature 150(2)
_diffrn_measured_fraction_theta_full 0.990
_diffrn_measured_fraction_theta_max 0.990
_diffrn_measurement_device_type 'Bruker D8 diffractometer with APEX detector'
_diffrn_measurement_method '\w scans with a narrow frame width'
_diffrn_radiation_monochromator graphite
_diffrn_radiation_source 'fine-focus sealed tube'
_diffrn_radiation_type MoK\a
_diffrn_radiation_wavelength 0.71073
_diffrn_reflns_av_R_equivalents 0.0316
_diffrn_reflns_av_sigmaI/netI 0.0386
_diffrn_reflns_limit_h_max 6
_diffrn_reflns_limit_h_min -6
_diffrn_reflns_limit_k_max 21
_diffrn_reflns_limit_k_min -19
_diffrn_reflns_limit_l_max 12
_diffrn_reflns_limit_l_min -15
_diffrn_reflns_number 6404
_diffrn_reflns_theta_full 25.35
_diffrn_reflns_theta_max 25.35
_diffrn_reflns_theta_min 2.03
_exptl_absorpt_coefficient_mu 0.101
_exptl_absorpt_correction_T_max 0.9751
_exptl_absorpt_correction_T_min 0.9511
_exptl_absorpt_correction_type multi-scan
_exptl_absorpt_process_details 'SADABS V2008-1 (Bruker, 2008)'
_exptl_crystal_colour colourless
_exptl_crystal_density_diffrn 1.418
_exptl_crystal_density_method 'not measured'
_exptl_crystal_description prism
_exptl_crystal_F_000 544
_exptl_crystal_size_max 0.50
_exptl_crystal_size_mid 0.32
_exptl_crystal_size_min 0.25
_refine_diff_density_max 0.199
_refine_diff_density_min -0.148
_refine_diff_density_rms 0.041
_refine_ls_extinction_method none
_refine_ls_goodness_of_fit_ref 1.094
_refine_ls_hydrogen_treatment mixed
_refine_ls_matrix_type full
_refine_ls_number_parameters 228
_refine_ls_number_reflns 2183
_refine_ls_number_restraints 0
_refine_ls_restrained_S_all 1.094
_refine_ls_R_factor_all 0.0722
_refine_ls_R_factor_gt 0.0490
_refine_ls_shift/su_max 0.000
_refine_ls_shift/su_mean 0.000
_refine_ls_structure_factor_coef Fsqd
_refine_ls_weighting_details 'calc w=1/[\s^2^(Fo^2^)+(0.0500P)^2^+0.4187P] where P=(Fo^2^+2Fc^2^)/3'
_refine_ls_weighting_scheme calc
_refine_ls_wR_factor_gt 0.1015
_refine_ls_wR_factor_ref 0.1088
_reflns_number_gt 1708
_reflns_number_total 2183
_reflns_threshold_expression >2sigma(I)
_cod_data_source_file b912963d.txt
_cod_data_source_block bphthlac
_cod_original_sg_symbol_H-M P21/c
_cod_database_code 7150761

loop_
_symmetry_equiv_pos_as_xyz
'x, y, z'
'-x, y+1/2, -z+1/2'
'-x, -y, -z'
'x, -y-1/2, z-1/2'

loop_
_atom_site_aniso_label
_atom_site_aniso_U_11
_atom_site_aniso_U_22
_atom_site_aniso_U_33
_atom_site_aniso_U_23
_atom_site_aniso_U_13
_atom_site_aniso_U_12
O1 0.0284(9) 0.0257(8) 0.0198(8) 0.0013(6) 0.0030(6) 0.0055(7)
O2 0.0274(9) 0.0301(9) 0.0259(8) 0.0042(7) 0.0082(7) -0.0037(7)
O3 0.0250(9) 0.0349(9) 0.0297(9) 0.0059(7) 0.0042(7) -0.0055(7)
N1 0.0236(10) 0.0223(10) 0.0184(10) 0.0006(7) 0.0042(8) 0.0057(8)
N2 0.0217(10) 0.0236(10) 0.0199(9) -0.0006(7) 0.0036(7) -0.0012(8)
C1 0.0214(11) 0.0191(11) 0.0222(11) 0.0000(9) 0.0016(9) -0.0016(9)
C2 0.0220(12) 0.0246(12) 0.0187(11) -0.0003(9) 0.0033(9) -0.0009(9)
C3 0.0222(12) 0.0248(12) 0.0234(11) -0.0001(9) 0.0041(9) 0.0017(10)
C4 0.0251(13) 0.0222(12) 0.0246(12) 0.0036(9) 0.0001(10) 0.0028(10)
C5 0.0238(12) 0.0262(12) 0.0183(11) 0.0019(9) -0.0012(9) 0.0009(9)
C6 0.0306(14) 0.0305(13) 0.0272(13) 0.0060(11) 0.0041(11) -0.0018(11)
C7 0.0255(12) 0.0181(10) 0.0242(11) 0.0000(9) 0.0067(10) 0.0027(9)
C8 0.0265(12) 0.0184(11) 0.0215(11) -0.0003(8) 0.0058(9) 0.0026(9)
C9 0.0275(13) 0.0235(11) 0.0264(12) -0.0019(9) 0.0011(10) -0.0010(10)
C10 0.0342(14) 0.0287(13) 0.0227(12) -0.0031(9) -0.0030(11) 0.0016(10)
C11 0.0413(15) 0.0299(12) 0.0200(12) 0.0029(10) 0.0050(11) 0.0082(11)
C12 0.0302(13) 0.0257(12) 0.0238(12) 0.0038(9) 0.0073(10) 0.0040(10)
C13 0.0255(12) 0.0196(11) 0.0232(11) 0.0011(9) 0.0051(9) 0.0049(9)
C14 0.0241(12) 0.0204(11) 0.0239(11) 0.0017(9) 0.0064(9) 0.0030(9)

loop_
_atom_site_label
_atom_site_type_symbol
_atom_site_thermal_displace_type
_atom_site_fract_x
_atom_site_fract_y
_atom_site_fract_z
_atom_site_occupancy
_atom_site_U_iso_or_equiv
_atom_site_calc_flag
_atom_site_refinement_flags
O1 O Uani 0.4170(3) 0.51177(8) 0.12700(11) 1.000 0.0250(5) . .
O2 O Uani 0.5636(3) 0.67765(8) 0.23045(12) 1.000 0.0275(5) . .
O3 O Uani -0.0420(3) 0.53543(9) 0.31897(12) 1.000 0.0302(5) . .
N1 N Uani 0.2373(3) 0.56825(10) -0.03231(14) 1.000 0.0215(6) . .
N2 N Uani 0.2222(3) 0.61048(10) 0.24914(14) 1.000 0.0219(6) . .
C1 C Uani 0.2675(4) 0.55734(11) 0.07538(17) 1.000 0.0214(6) . .
C2 C Uani 0.1014(4) 0.60119(12) 0.13426(17) 1.000 0.0220(7) . .
C3 C Uani 0.0024(4) 0.67389(12) 0.07628(18) 1.000 0.0236(7) . .
C4 C Uani -0.1142(4) 0.65261(13) -0.04166(18) 1.000 0.0248(7) . .
C5 C Uani 0.0727(4) 0.62238(12) -0.10167(17) 1.000 0.0237(7) . .
C6 C Uani 0.2194(5) 0.68453(14) -0.1402(2) 1.000 0.0298(8) . .
C7 C Uani 0.4501(4) 0.64412(11) 0.28701(17) 1.000 0.0224(6) . .
C8 C Uani 0.5115(4) 0.63085(11) 0.40718(17) 1.000 0.0221(7) . .
C9 C Uani 0.7171(4) 0.65055(12) 0.48607(18) 1.000 0.0266(7) . .
C10 C Uani 0.7242(5) 0.62983(13) 0.59334(18) 1.000 0.0300(8) . .
C11 C Uani 0.5338(5) 0.59058(13) 0.62130(19) 1.000 0.0307(8) . .
C12 C Uani 0.3279(4) 0.57006(13) 0.54184(18) 1.000 0.0264(7) . .
C13 C Uani 0.3236(4) 0.59114(12) 0.43523(17) 1.000 0.0228(7) . .
C14 C Uani 0.1403(4) 0.57388(12) 0.33225(17) 1.000 0.0226(7) . .
H1 H Uiso 0.331(4) 0.5420(13) -0.0644(19) 1.000 0.024(6) . .
H2 H Uiso -0.037(4) 0.5685(11) 0.1346(16) 1.000 0.014(5) . .
H3A H Uiso -0.123(5) 0.6955(13) 0.1138(19) 1.000 0.032(6) . .
H3B H Uiso 0.135(4) 0.7101(13) 0.0809(18) 1.000 0.025(6) . .
H4A H Uiso -0.240(4) 0.6136(13) -0.0396(18) 1.000 0.029(6) . .
H4B H Uiso -0.190(4) 0.6947(13) -0.0844(18) 1.000 0.024(6) . .
H5 H Uiso -0.008(4) 0.5936(11) -0.1671(16) 1.000 0.010(5) . .
H6A H Uiso 0.115(4) 0.7206(13) -0.1920(19) 1.000 0.028(6) . .
H6B H Uiso 0.335(5) 0.6603(14) -0.183(2) 1.000 0.038(7) . .
H6C H Uiso 0.306(4) 0.7151(13) -0.072(2) 1.000 0.035(6) . .
H9 H Uiso 0.855(4) 0.6770(13) 0.4654(18) 1.000 0.029(6) . .
H10 H Uiso 0.866(5) 0.6419(13) 0.650(2) 1.000 0.029(6) . .
H11 H Uiso 0.548(5) 0.5749(14) 0.694(2) 1.000 0.040(7) . .
H12 H Uiso 0.200(4) 0.5389(12) 0.5612(18) 1.000 0.025(6) . .

loop_
_atom_type_symbol
_atom_type_description
_atom_type_scat_dispersion_real
_atom_type_scat_dispersion_imag
_atom_type_scat_source
C C 0.0033 0.0016 'International Tables Vol C Tables 4.2.6.8 and 6.1.1.4'
H H 0.0000 0.0000 'International Tables Vol C Tables 4.2.6.8 and 6.1.1.4'
N N 0.0061 0.0033 'International Tables Vol C Tables 4.2.6.8 and 6.1.1.4'
O O 0.0106 0.0060 'International Tables Vol C Tables 4.2.6.8 and 6.1.1.4'

loop_
_geom_angle_atom_site_label_1
_geom_angle_atom_site_label_2
_geom_angle_atom_site_label_3
_geom_angle
_geom_angle_site_symmetry_1
_geom_angle_site_symmetry_2
_geom_angle_site_symmetry_3
_geom_angle_publ_flag
C1 N1 C5 127.64(18) . . . yes
C2 N2 C7 124.97(17) . . . yes
C2 N2 C14 121.86(18) . . . yes
C7 N2 C14 112.20(17) . . . yes
C5 N1 H1 116.3(16) . . . no
C1 N1 H1 116.0(16) . . . no
O1 C1 C2 119.82(18) . . . yes
O1 C1 N1 122.7(2) . . . yes
N1 C1 C2 117.48(18) . . . yes
N2 C2 C3 114.56(17) . . . yes
N2 C2 C1 109.54(18) . . . yes
C1 C2 C3 113.48(18) . . . no
C2 C3 C4 106.58(17) . . . no
C3 C4 C5 111.81(19) . . . no
N1 C5 C4 110.52(17) . . . yes
N1 C5 C6 110.18(19) . . . yes
C4 C5 C6 112.78(19) . . . no
O2 C7 N2 125.10(19) . . . yes
N2 C7 C8 105.29(18) . . . yes
O2 C7 C8 129.6(2) . . . yes
C7 C8 C13 108.75(19) . . . no
C9 C8 C13 120.7(2) . . . no
C7 C8 C9 130.5(2) . . . no
C8 C9 C10 117.6(2) . . . no
C9 C10 C11 121.5(2) . . . no
C10 C11 C12 121.0(2) . . . no
C11 C12 C13 116.8(2) . . . no
C8 C13 C14 107.76(18) . . . no
C12 C13 C14 129.8(2) . . . no
C8 C13 C12 122.4(2) . . . no
N2 C14 C13 105.74(18) . . . yes
O3 C14 N2 124.91(19) . . . yes
O3 C14 C13 129.4(2) . . . yes
N2 C2 H2 105.1(12) . . . no
C1 C2 H2 106.1(12) . . . no
C3 C2 H2 107.4(12) . . . no
C2 C3 H3A 108.6(13) . . . no
C2 C3 H3B 109.6(13) . . . no
C4 C3 H3A 110.6(14) . . . no
C4 C3 H3B 112.2(13) . . . no
H3A C3 H3B 109.2(19) . . . no
C3 C4 H4A 107.5(13) . . . no
C3 C4 H4B 112.9(14) . . . no
C5 C4 H4A 110.1(13) . . . no
C5 C4 H4B 105.5(14) . . . no
H4A C4 H4B 109.0(19) . . . no
N1 C5 H5 105.4(12) . . . no
C4 C5 H5 110.7(13) . . . no
C6 C5 H5 107.0(12) . . . no
C5 C6 H6A 112.8(13) . . . no
C5 C6 H6B 108.4(14) . . . no
C5 C6 H6C 107.8(13) . . . no
H6A C6 H6B 106(2) . . . no
H6A C6 H6C 107.4(18) . . . no
H6B C6 H6C 115(2) . . . no
C8 C9 H9 120.7(13) . . . no
C10 C9 H9 121.7(13) . . . no
C9 C10 H10 119.6(15) . . . no
C11 C10 H10 118.9(15) . . . no
C10 C11 H11 119.4(17) . . . no
C12 C11 H11 119.4(17) . . . no
C11 C12 H12 120.6(13) . . . no
C13 C12 H12 122.5(13) . . . no

loop_
_geom_bond_atom_site_label_1
_geom_bond_atom_site_label_2
_geom_bond_distance
_geom_bond_site_symmetry_1
_geom_bond_site_symmetry_2
_geom_bond_publ_flag
O1 C1 1.237(3) . . yes
O2 C7 1.209(3) . . yes
O3 C14 1.210(3) . . yes
N1 C1 1.334(3) . . yes
N1 C5 1.472(3) . . yes
N2 C2 1.455(3) . . yes
N2 C7 1.395(3) . . yes
N2 C14 1.388(3) . . yes
N1 H1 0.87(2) . . no
C1 C2 1.525(3) . . no
C2 C3 1.520(3) . . no
C3 C4 1.521(3) . . no
C4 C5 1.519(3) . . no
C5 C6 1.516(3) . . no
C7 C8 1.484(3) . . no
C8 C13 1.378(3) . . no
C8 C9 1.385(3) . . no
C9 C10 1.383(3) . . no
C10 C11 1.385(4) . . no
C11 C12 1.394(3) . . no
C12 C13 1.380(3) . . no
C13 C14 1.490(3) . . no
C2 H2 0.97(2) . . no
C3 H3A 1.01(3) . . no
C3 H3B 0.98(2) . . no
C4 H4A 0.99(2) . . no
C4 H4B 0.96(2) . . no
C5 H5 0.98(2) . . no
C6 H6A 1.00(2) . . no
C6 H6B 1.02(3) . . no
C6 H6C 1.04(2) . . no
C9 H9 0.99(2) . . no
C10 H10 0.96(3) . . no
C11 H11 0.94(2) . . no
C12 H12 0.98(2) . . no

loop_
_geom_hbond_atom_site_label_D
_geom_hbond_atom_site_label_H
_geom_hbond_atom_site_label_A
_geom_hbond_distance_DH
_geom_hbond_distance_HA
_geom_hbond_distance_DA
_geom_hbond_angle_DHA
_geom_hbond_site_symmetry_A
_geom_hbond_publ_flag
N1 H1 O1 0.87(2) 2.01(2) 2.866(2) 173(2) 3_665 yes
C2 H2 O3 0.97(2) 2.39(2) 2.860(3) 109.5(14) . yes
C3 H3A O2 1.01(3) 2.55(3) 3.455(3) 150.2(18) 1_455 yes
C4 H4A O1 0.99(2) 2.57(2) 3.418(3) 143.0(17) 3_565 yes
C12 H12 O3 0.98(2) 2.32(2) 3.217(3) 152.9(18) 3_566 yes

loop_
_geom_torsion_atom_site_label_1
_geom_torsion_atom_site_label_2
_geom_torsion_atom_site_label_3
_geom_torsion_atom_site_label_4
_geom_torsion
_geom_torsion_site_symmetry_1
_geom_torsion_site_symmetry_2
_geom_torsion_site_symmetry_3
_geom_torsion_site_symmetry_4
_geom_torsion_publ_flag
C5 N1 C1 O1 -177.7(2) . . . . no
C5 N1 C1 C2 4.9(3) . . . . no
C1 N1 C5 C4 -14.8(3) . . . . no
C1 N1 C5 C6 110.5(2) . . . . no
C7 N2 C2 C1 56.6(3) . . . . no
C7 N2 C2 C3 -72.2(3) . . . . no
C14 N2 C2 C1 -111.2(2) . . . . no
C14 N2 C2 C3 120.0(2) . . . . no
C2 N2 C7 O2 9.1(3) . . . . no
C2 N2 C7 C8 -172.14(18) . . . . no
C14 N2 C7 O2 178.0(2) . . . . no
C14 N2 C7 C8 -3.3(2) . . . . no
C2 N2 C14 O3 -4.5(3) . . . . no
C2 N2 C14 C13 174.35(18) . . . . no
C7 N2 C14 O3 -173.8(2) . . . . no
C7 N2 C14 C13 5.1(2) . . . . no
O1 C1 C2 N2 28.2(3) . . . . no
O1 C1 C2 C3 157.7(2) . . . . no
N1 C1 C2 N2 -154.23(18) . . . . no
N1 C1 C2 C3 -24.8(3) . . . . no
N2 C2 C3 C4 179.65(18) . . . . no
C1 C2 C3 C4 52.8(2) . . . . no
C2 C3 C4 C5 -64.2(2) . . . . no
C3 C4 C5 N1 44.7(2) . . . . no
C3 C4 C5 C6 -79.1(2) . . . . no
O2 C7 C8 C9 -2.7(4) . . . . no
O2 C7 C8 C13 178.6(2) . . . . no
N2 C7 C8 C9 178.7(2) . . . . no
N2 C7 C8 C13 0.0(2) . . . . no
C7 C8 C9 C10 -179.5(2) . . . . no
C13 C8 C9 C10 -0.9(3) . . . . no
C7 C8 C13 C12 179.8(2) . . . . no
C7 C8 C13 C14 3.1(2) . . . . no
C9 C8 C13 C12 0.9(3) . . . . no
C9 C8 C13 C14 -175.83(19) . . . . no
C8 C9 C10 C11 0.2(3) . . . . no
C9 C10 C11 C12 0.4(4) . . . . no
C10 C11 C12 C13 -0.4(3) . . . . no
C11 C12 C13 C8 -0.3(3) . . . . no
C11 C12 C13 C14 175.7(2) . . . . no
C8 C13 C14 O3 173.9(2) . . . . no
C8 C13 C14 N2 -5.0(2) . . . . no
C12 C13 C14 O3 -2.6(4) . . . . no
C12 C13 C14 N2 178.6(2) . . . . no
